data_4003374
loop_
_publ_author_name
'Fateev, Sergey A.'
'Petrov, Andrey A.'
'Khrustalev, Victor N.'
'Dorovatovskii, Pavel V.'
'Zubavichus, Yan V.'
'Goodilin, Eugene A.'
'Tarasov, Alexey B.'

_publ_section_title
;
 Solution Processing of Methylammonium Lead Iodide Perovskite from
 \g-Butyrolactone: Crystallization Mediated by Solvation Equilibrium
;
_journal_issue 15
_journal_name_full 'Chemistry of Materials'
_journal_page_first 5237
_journal_paper_doi 10.1021/acs.chemmater.8b01906
_journal_volume 30
_journal_year 2018
_chemical_formula_moiety 'I44 Pb18, (C4 H6 O2)13, (C H6 N)8'
_chemical_formula_sum 'C8 H48 I44 N8 Pb18'
_chemical_formula_weight 9569.56
_space_group_crystal_system tetragonal
_space_group_IT_number 87
_space_group_name_Hall '-I 4'
_space_group_name_H-M_alt 'I 4/m'
_atom_sites_solution_hydrogens geom
_atom_sites_solution_primary difmap
_atom_sites_solution_secondary difmap
_audit_creation_method SHELXL-2013
_cell_angle_alpha 90
_cell_angle_beta 90
_cell_angle_gamma 90
_cell_formula_units_Z 2
_cell_length_a 23.279(3)
_cell_length_b 23.279(3)
_cell_length_c 30.804(6)
_cell_measurement_reflns_used 600
_cell_measurement_temperature 100(2)
_cell_measurement_theta_max 36.0
_cell_measurement_theta_min 3.4
_cell_volume 16693(4)
_computing_cell_refinement 'iMosflm (Battye et al., 2011)'
_computing_data_collection 'Marccd (Doyle, 2011)'
_computing_data_reduction iMosflm
_computing_molecular_graphics 'SHELXTL (Sheldrick, 2015)'
_computing_publication_material SHELXTL
_computing_structure_refinement 'SHELXL (Sheldrick, 2015)'
_computing_structure_solution 'SHELXT (Sheldrick, 2015)'
_diffrn_ambient_temperature 100(2)
_diffrn_measured_fraction_theta_full 0.998
_diffrn_measured_fraction_theta_max 0.990
_diffrn_measurement_device_type 'Rayonix SX165 CCD'
_diffrn_measurement_method '/f scan'
_diffrn_radiation_type synchrotron
_diffrn_radiation_wavelength 0.96990
_diffrn_reflns_av_R_equivalents 0.1660
_diffrn_reflns_av_unetI/netI 0.0835
_diffrn_reflns_Laue_measured_fraction_full 0.998
_diffrn_reflns_Laue_measured_fraction_max 0.990
_diffrn_reflns_limit_h_max 29
_diffrn_reflns_limit_h_min -29
_diffrn_reflns_limit_k_max 26
_diffrn_reflns_limit_k_min -26
_diffrn_reflns_limit_l_max 38
_diffrn_reflns_limit_l_min -38
_diffrn_reflns_number 151283
_diffrn_reflns_point_group_measured_fraction_full 0.998
_diffrn_reflns_point_group_measured_fraction_max 0.990
_diffrn_reflns_theta_full 35.587
_diffrn_reflns_theta_max 38.490
_diffrn_reflns_theta_min 3.378
_exptl_absorpt_coefficient_mu 14.548
_exptl_absorpt_correction_T_max 0.420
_exptl_absorpt_correction_T_min 0.320
_exptl_absorpt_correction_type multi-scan
_exptl_absorpt_process_details 'Scala (Evans, 2006)'
_exptl_crystal_colour colourless
_exptl_crystal_density_diffrn 1.904
_exptl_crystal_description prism
_exptl_crystal_F_000 7920
_exptl_crystal_size_max 0.10
_exptl_crystal_size_mid 0.07
_exptl_crystal_size_min 0.07
_refine_diff_density_max 7.388
_refine_diff_density_min -2.683
_refine_diff_density_rms 0.523
_refine_ls_extinction_coef 0.000033(3)
_refine_ls_extinction_expression Fc^*^=kFc[1+0.001xFc^2^\l^3^/sin(2\q)]^-1/4^
_refine_ls_extinction_method SHELXL
_refine_ls_goodness_of_fit_ref 1.440
_refine_ls_hydrogen_treatment constr
_refine_ls_matrix_type full
_refine_ls_number_parameters 127
_refine_ls_number_reflns 9335
_refine_ls_number_restraints 4
_refine_ls_restrained_S_all 1.440
_refine_ls_R_factor_all 0.1693
_refine_ls_R_factor_gt 0.1265
_refine_ls_shift/su_max 0.038
_refine_ls_shift/su_mean 0.008
_refine_ls_structure_factor_coef Fsqd
_refine_ls_weighting_details 'w=1/[\s^2^(Fo^2^)+(0.1P)^2^+200P] where P=(Fo^2^+2Fc^2^)/3'
_refine_ls_weighting_scheme calc
_refine_ls_wR_factor_gt 0.2954
_refine_ls_wR_factor_ref 0.3194
_reflns_Friedel_coverage 0.000
_reflns_number_gt 5941
_reflns_number_total 9335
_reflns_threshold_expression 'I > 2\s(I)'
_cod_data_source_file cm8b01906_si_003.cif
_cod_data_source_block cluster
_cod_original_cell_volume 16693(6)
_cod_database_code 4003374
_shelx_space_group_comment
;
The symmetry employed for this shelxl refinement is uniquely defined
by the following loop, which should always be used as a source of
symmetry information in preference to the above space-group names.
They are only intended as comments.
;
_shelx_estimated_absorpt_t_min 0.324
_shelx_estimated_absorpt_t_max 0.429
_shelxl_version_number 2013-4

loop_
_space_group_symop_operation_xyz
'x, y, z'
'-x, -y, z'
'-y, x, z'
'y, -x, z'
'x+1/2, y+1/2, z+1/2'
'-x+1/2, -y+1/2, z+1/2'
'-y+1/2, x+1/2, z+1/2'
'y+1/2, -x+1/2, z+1/2'
'-x, -y, -z'
'x, y, -z'
'y, -x, -z'
'-y, x, -z'
'-x+1/2, -y+1/2, -z+1/2'
'x+1/2, y+1/2, -z+1/2'
'y+1/2, -x+1/2, -z+1/2'
'-y+1/2, x+1/2, -z+1/2'

loop_
_atom_site_label
_atom_site_type_symbol
_atom_site_fract_x
_atom_site_fract_y
_atom_site_fract_z
_atom_site_U_iso_or_equiv
_atom_site_adp_type
_atom_site_occupancy
_atom_site_site_symmetry_order
_atom_site_calc_flag
_atom_site_refinement_flags_posn
_atom_site_refinement_flags_adp
_atom_site_refinement_flags_occupancy
Pb00 Pb 0.50000(3) 0.35416(3) 0.38960(3) 0.0633(3) Uani 1 1 d . . .
Pb1 Pb 0.64604(5) 0.35396(5) 0.5000 0.0633(3) Uani 1 2 d S T P
Pb2 Pb 0.5000 0.5000 0.28321(5) 0.0711(5) Uani 1 4 d S T P
Pb3 Pb 0.49999(6) 0.21421(5) 0.5000 0.0735(4) Uani 1 2 d S T P
I005 I 0.50001(6) 0.36617(6) 0.5000 0.0581(4) Uani 1 2 d S T P
I006 I 0.5000 0.5000 0.39747(7) 0.0576(5) Uani 1 4 d S T P
I007 I 0.63975(5) 0.36023(5) 0.39427(4) 0.0668(4) Uani 1 1 d . . .
I008 I 0.49998(6) 0.22278(5) 0.39397(5) 0.0829(4) Uani 1 1 d . . .
I009 I 0.50003(6) 0.36013(6) 0.29019(5) 0.0843(4) Uani 1 1 d . . .
I00A I 0.64011(9) 0.22278(8) 0.5000 0.0851(6) Uani 1 2 d S T P
I00B I 0.35997(9) 0.22277(8) 0.5000 0.0847(6) Uani 1 2 d S T P
I00C I 0.5000 0.5000 0.18656(10) 0.1198(12) Uani 1 4 d S T P
I00D I 0.49999(13) 0.08766(9) 0.5000 0.1262(10) Uani 1 2 d S T P
N2AA N 0.3401(14) 0.5011(16) 0.1495(11) 0.028(4) Uani 0.25 1 d D . P
H2AA H 0.3662 0.4832 0.1322 0.034 Uiso 0.25 1 calc R U P
H2AB H 0.3391 0.4835 0.1759 0.034 Uiso 0.25 1 calc R U P
H2AC H 0.3502 0.5386 0.1530 0.034 Uiso 0.25 1 calc R U P
C0AA C 0.663(5) 0.1295(19) 0.383(3) 0.20(4) Uani 0.25 1 d D . P
H0AA H 0.7034 0.1194 0.3764 0.302 Uiso 0.25 1 calc R U P
H0AB H 0.6378 0.1093 0.3627 0.302 Uiso 0.25 1 calc R U P
H0AC H 0.6542 0.1181 0.4127 0.302 Uiso 0.25 1 calc R U P
C39 C 0.337(4) 0.1344(17) 0.380(3) 0.20(4) Uani 0.25 1 d D . P
H39A H 0.3601 0.1176 0.3572 0.302 Uiso 0.25 1 calc R U P
H39B H 0.2965 0.1228 0.3766 0.302 Uiso 0.25 1 calc R U P
H39C H 0.3505 0.1208 0.4086 0.302 Uiso 0.25 1 calc R U P
N8 N 0.3408(15) 0.1975(15) 0.3787(11) 0.028(4) Uani 0.25 1 d D . P
H8A H 0.3293 0.2100 0.3521 0.034 Uiso 0.25 1 calc R U P
H8B H 0.3779 0.2083 0.3834 0.034 Uiso 0.25 1 calc R U P
H8C H 0.3179 0.2131 0.3995 0.034 Uiso 0.25 1 calc R U P
N7 N 0.6555(15) 0.1918(15) 0.3781(11) 0.028(4) Uani 0.25 1 d D . P
H7A H 0.6653 0.2026 0.3507 0.034 Uiso 0.25 1 calc R U P
H7B H 0.6783 0.2105 0.3975 0.034 Uiso 0.25 1 calc R U P
H7C H 0.6181 0.2010 0.3831 0.034 Uiso 0.25 1 calc R U P
N1AA N 0.6535(15) 0.3445(16) 0.2603(10) 0.028(4) Uani 0.25 1 d D . P
H1AA H 0.6737 0.3126 0.2681 0.034 Uiso 0.25 1 calc R U P
H1AB H 0.6155 0.3386 0.2654 0.034 Uiso 0.25 1 calc R U P
H1AC H 0.6660 0.3750 0.2762 0.034 Uiso 0.25 1 calc R U P
C15 C 0.662(5) 0.356(4) 0.2141(14) 0.20(4) Uani 0.25 1 d D . P
H15A H 0.6469 0.3241 0.1970 0.302 Uiso 0.25 1 calc R U P
H15B H 0.7036 0.3600 0.2083 0.302 Uiso 0.25 1 calc R U P
H15C H 0.6426 0.3916 0.2061 0.302 Uiso 0.25 1 calc R U P
C25 C 0.283(3) 0.498(6) 0.129(4) 0.20(4) Uani 0.25 1 d D . P
H25A H 0.2603 0.5320 0.1371 0.302 Uiso 0.25 1 calc R U P
H25B H 0.2628 0.4634 0.1394 0.302 Uiso 0.25 1 calc R U P
H25C H 0.2869 0.4962 0.0975 0.302 Uiso 0.25 1 calc R U P

loop_
_atom_site_aniso_label
_atom_site_aniso_U_11
_atom_site_aniso_U_22
_atom_site_aniso_U_33
_atom_site_aniso_U_23
_atom_site_aniso_U_13
_atom_site_aniso_U_12
Pb00 0.0661(5) 0.0581(5) 0.0657(5) -0.0062(4) 0.0001(4) -0.0001(3)
Pb1 0.0612(7) 0.0611(7) 0.0675(7) 0.000 0.000 0.0060(5)
Pb2 0.0760(7) 0.0760(7) 0.0612(9) 0.000 0.000 0.000
Pb3 0.0866(9) 0.0521(6) 0.0818(8) 0.000 0.000 -0.0005(5)
I005 0.0587(9) 0.0525(8) 0.0631(9) 0.000 0.000 0.0001(6)
I006 0.0558(7) 0.0558(7) 0.0610(12) 0.000 0.000 0.000
I007 0.0651(7) 0.0650(7) 0.0701(8) -0.0046(5) 0.0047(5) 0.0056(5)
I008 0.1083(10) 0.0574(7) 0.0830(9) -0.0090(6) -0.0001(7) -0.0005(6)
I009 0.1101(11) 0.0764(8) 0.0662(8) -0.0097(6) 0.0002(7) 0.0003(7)
I00A 0.0877(13) 0.0617(10) 0.1059(14) 0.000 0.000 0.0122(9)
I00B 0.0862(13) 0.0623(10) 0.1057(14) 0.000 0.000 -0.0123(9)
I00C 0.1458(19) 0.1458(19) 0.0678(17) 0.000 0.000 0.000
I00D 0.173(3) 0.0523(11) 0.154(2) 0.000 0.000 -0.0003(12)
N2AA 0.030(10) 0.037(10) 0.018(9) -0.019(8) -0.014(7) 0.002(8)
C0AA 0.13(5) 0.29(9) 0.18(6) -0.19(6) -0.05(4) 0.09(5)
C39 0.13(5) 0.29(9) 0.18(6) -0.19(6) -0.05(4) 0.09(5)
N8 0.030(10) 0.037(10) 0.018(9) -0.019(8) -0.014(7) 0.002(8)
N7 0.030(10) 0.037(10) 0.018(9) -0.019(8) -0.014(7) 0.002(8)
N1AA 0.030(10) 0.037(10) 0.018(9) -0.019(8) -0.014(7) 0.002(8)
C15 0.13(5) 0.29(9) 0.18(6) -0.19(6) -0.05(4) 0.09(5)
C25 0.13(5) 0.29(9) 0.18(6) -0.19(6) -0.05(4) 0.09(5)

loop_
_atom_type_symbol
_atom_type_description
_atom_type_scat_dispersion_real
_atom_type_scat_dispersion_imag
_atom_type_scat_source
C C 0.0033 0.0016 'International Tables Vol C Tables 4.2.6.8 and 6.1.1.4'
H H 0.0000 0.0000 'International Tables Vol C Tables 4.2.6.8 and 6.1.1.4'
I I 0.0180 3.1530 'International Tables Vol C Tables 4.2.6.8 and 6.1.1.4'
N N 0.0130 0.0070 'International Tables Vol C Tables 4.2.6.8 and 6.1.1.4'
Pb Pb -9.6630 4.2420 'International Tables Vol C Tables 4.2.6.8 and 6.1.1.4'

loop_
_geom_angle_atom_site_label_1
_geom_angle_atom_site_label_2
_geom_angle_atom_site_label_3
_geom_angle
_geom_angle_site_symmetry_1
_geom_angle_site_symmetry_3
I008 Pb00 I009 95.12(4) . .
I008 Pb00 I007 92.38(4) . .
I009 Pb00 I007 92.40(4) . .
I008 Pb00 I007 92.37(4) . 4_565
I009 Pb00 I007 92.43(4) . 4_565
I007 Pb00 I007 172.90(5) . 4_565
I008 Pb00 I006 173.40(5) . .
I009 Pb00 I006 91.48(5) . .
I007 Pb00 I006 87.34(3) . .
I007 Pb00 I006 87.33(3) 4_565 .
I008 Pb00 I005 92.18(4) . .
I009 Pb00 I005 172.70(4) . .
I007 Pb00 I005 87.27(4) . .
I007 Pb00 I005 87.28(4) 4_565 .
I006 Pb00 I005 81.22(5) . .
I00A Pb1 I00B 95.21(6) . 3_655
I00A Pb1 I007 92.44(3) . 10_556
I00B Pb1 I007 92.45(3) 3_655 10_556
I00A Pb1 I007 92.45(3) . .
I00B Pb1 I007 92.45(3) 3_655 .
I007 Pb1 I007 172.74(5) 10_556 .
I00A Pb1 I005 92.19(5) . .
I00B Pb1 I005 172.60(6) 3_655 .
I007 Pb1 I005 87.23(3) 10_556 .
I007 Pb1 I005 87.23(3) . .
I00A Pb1 I005 172.63(6) . 3_655
I00B Pb1 I005 92.16(5) 3_655 3_655
I007 Pb1 I005 87.23(3) 10_556 3_655
I007 Pb1 I005 87.23(3) . 3_655
I005 Pb1 I005 80.44(6) . 3_655
I00C Pb2 I009 93.78(4) . .
I00C Pb2 I009 93.78(4) . 3_655
I009 Pb2 I009 89.751(5) . 3_655
I00C Pb2 I009 93.78(4) . 2_665
I009 Pb2 I009 172.44(7) . 2_665
I009 Pb2 I009 89.751(5) 3_655 2_665
I00C Pb2 I009 93.78(4) . 4_565
I009 Pb2 I009 89.751(5) . 4_565
I009 Pb2 I009 172.44(7) 3_655 4_565
I009 Pb2 I009 89.751(5) 2_665 4_565
I00D Pb3 I00B 93.49(7) . .
I00D Pb3 I00A 93.50(7) . .
I00B Pb3 I00A 173.01(6) . .
I00D Pb3 I008 93.49(3) . .
I00B Pb3 I008 89.78(3) . .
I00A Pb3 I008 89.79(3) . .
I00D Pb3 I008 93.49(3) . 10_556
I00B Pb3 I008 89.78(3) . 10_556
I00A Pb3 I008 89.79(3) . 10_556
I008 Pb3 I008 173.01(6) . 10_556
Pb1 I005 Pb1 170.44(6) . 11_566
Pb1 I005 Pb00 89.61(3) . 10_556
Pb1 I005 Pb00 89.61(3) 11_566 10_556
Pb1 I005 Pb00 89.61(3) . .
Pb1 I005 Pb00 89.61(3) 11_566 .
Pb00 I005 Pb00 170.60(6) 10_556 .
Pb00 I006 Pb00 171.84(8) 4_565 3_655
Pb00 I006 Pb00 89.710(6) 4_565 2_665
Pb00 I006 Pb00 89.710(6) 3_655 2_665
Pb00 I006 Pb00 89.710(6) 4_565 .
Pb00 I006 Pb00 89.710(6) 3_655 .
Pb00 I006 Pb00 171.84(8) 2_665 .
Pb00 I007 Pb00 94.86(4) . 3_655
Pb00 I007 Pb1 94.98(4) . .
Pb00 I007 Pb1 94.98(4) 3_655 .
Pb00 I008 Pb3 96.01(4) . .
Pb00 I009 Pb2 96.38(5) . .
Pb1 I00A Pb3 96.08(6) . .
Pb1 I00B Pb3 96.12(6) 11_566 .
C25 N2AA H2AA 109.6 . .
C25 N2AA H2AB 109.9 . .
H2AA N2AA H2AB 109.5 . .
C25 N2AA H2AC 108.9 . .
H2AA N2AA H2AC 109.5 . .
H2AB N2AA H2AC 109.5 . .
N7 C0AA H0AA 115.6 . .
N7 C0AA H0AB 114.9 . .
H0AA C0AA H0AB 102.8 . .
N7 C0AA H0AC 116.1 . .
H0AA C0AA H0AC 102.6 . .
H0AB C0AA H0AC 103.0 . .
N8 C39 H39A 123.4 . .
N8 C39 H39B 122.8 . .
H39A C39 H39B 93.0 . .
N8 C39 H39C 122.2 . .
H39A C39 H39C 93.7 . .
H39B C39 H39C 93.5 . .
C39 N8 H8A 110.0 . .
C39 N8 H8B 109.1 . .
H8A N8 H8B 109.5 . .
C39 N8 H8C 109.4 . .
H8A N8 H8C 109.5 . .
H8B N8 H8C 109.5 . .
C0AA N7 H7A 109.9 . .
C0AA N7 H7B 109.5 . .
H7A N7 H7B 109.5 . .
C0AA N7 H7C 109.0 . .
H7A N7 H7C 109.5 . .
H7B N7 H7C 109.5 . .
C15 N1AA H1AA 110.0 . .
C15 N1AA H1AB 109.3 . .
H1AA N1AA H1AB 109.5 . .
C15 N1AA H1AC 109.2 . .
H1AA N1AA H1AC 109.5 . .
H1AB N1AA H1AC 109.5 . .
N1AA C15 H15A 124.3 . .
N1AA C15 H15B 124.8 . .
H15A C15 H15B 91.0 . .
N1AA C15 H15C 123.6 . .
H15A C15 H15C 91.6 . .
H15B C15 H15C 91.8 . .
N2AA C25 H25A 110.2 . .
N2AA C25 H25B 109.3 . .
H25A C25 H25B 109.1 . .
N2AA C25 H25C 110.3 . .
H25A C25 H25C 109.0 . .
H25B C25 H25C 108.9 . .

loop_
_geom_bond_atom_site_label_1
_geom_bond_atom_site_label_2
_geom_bond_distance
_geom_bond_site_symmetry_2
Pb00 I008 3.0613(15) .
Pb00 I009 3.0654(17) .
Pb00 I007 3.2594(14) .
Pb00 I007 3.2599(14) 4_565
Pb00 I006 3.4036(9) .
Pb00 I005 3.4122(11) .
Pb1 I00A 3.057(2) .
Pb1 I00B 3.057(2) 3_655
Pb1 I007 3.2634(14) 10_556
Pb1 I007 3.2635(14) .
Pb1 I005 3.4112(19) .
Pb1 I005 3.4115(19) 3_655
Pb2 I00C 2.977(3) .
Pb2 I009 3.2630(14) .
Pb2 I009 3.2630(14) 3_655
Pb2 I009 3.2630(14) 2_665
Pb2 I009 3.2630(14) 4_565
Pb3 I00D 2.946(2) .
Pb3 I00B 3.266(2) .
Pb3 I00A 3.268(2) .
Pb3 I008 3.2723(16) .
Pb3 I008 3.2723(16) 10_556
I005 Pb1 3.4115(19) 11_566
I005 Pb00 3.4122(11) 10_556
I006 Pb00 3.4036(9) 4_565
I006 Pb00 3.4036(9) 3_655
I006 Pb00 3.4036(9) 2_665
I007 Pb00 3.2598(14) 3_655
I00B Pb1 3.057(2) 11_566
N2AA C25 1.48(2) .
N2AA H2AA 0.9100 .
N2AA H2AB 0.9100 .
N2AA H2AC 0.9100 .
C0AA N7 1.47(2) .
C0AA H0AA 1.0391 .
C0AA H0AB 1.0361 .
C0AA H0AC 1.0414 .
C39 N8 1.47(2) .
C39 H39A 1.1147 .
C39 H39B 1.1091 .
C39 H39C 1.1040 .
N8 H8A 0.9101 .
N8 H8B 0.9101 .
N8 H8C 0.9101 .
N7 H7A 0.9100 .
N7 H7B 0.9100 .
N7 H7C 0.9100 .
N1AA C15 1.46(2) .
N1AA H1AA 0.9100 .
N1AA H1AB 0.9100 .
N1AA H1AC 0.9100 .
C15 H15A 1.1214 .
C15 H15B 1.1266 .
C15 H15C 1.1152 .
C25 H25A 0.9845 .
C25 H25B 0.9841 .
C25 H25C 0.9846 .
